data_1549120
loop_
_publ_author_name
'Thangavadivale, Vargini'
'Aguiar, Pedro M.'
'Jasim, Naseralla A.'
'Pike, Sarah J.'
'Smith, Dan A.'
'Whitwood, Adrian C.'
'Brammer, Lee'
'Perutz, Robin N.'

_publ_section_title
;
 Self-complementary nickel halides enable multifaceted comparisons of
 intermolecular halogen bonds: fluoride ligands <i>vs.</i> other halides.
;
_journal_issue 15
_journal_name_full 'Chemical science'
_journal_page_first 3767
_journal_page_last 3781
_journal_paper_doi 10.1039/c8sc00890f
_journal_volume 9
_journal_year 2018
_chemical_formula_moiety 'C26 H30 F4 I2 Ni P2'
_chemical_formula_sum 'C26 H30 F4 I2 Ni P2'
_chemical_formula_weight 792.95
_space_group_crystal_system triclinic
_space_group_IT_number 2
_space_group_name_Hall '-P 1'
_space_group_name_H-M_alt 'P -1'
_symmetry_space_group_name_Hall '-P 1'
_symmetry_space_group_name_H-M 'P -1'
_atom_sites_solution_hydrogens geom
_atom_sites_solution_primary iterative
_audit_creation_date 2014-01-27
_audit_creation_method
;
Olex2 1.2
(compiled 2013.12.10 svn.r2850 for OlexSys, GUI svn.r4736)
;
_audit_update_record
;
2018-02-23 deposited with the CCDC.
2018-03-19 downloaded from the CCDC.
;
_cell_angle_alpha 76.749(3)
_cell_angle_beta 79.700(3)
_cell_angle_gamma 76.748(3)
_cell_formula_units_Z 2
_cell_length_a 7.8141(3)
_cell_length_b 12.9211(4)
_cell_length_c 14.7784(5)
_cell_measurement_reflns_used 8669
_cell_measurement_temperature 110.05(10)
_cell_measurement_theta_max 31.9860
_cell_measurement_theta_min 2.9810
_cell_volume 1401.12(9)
_computing_cell_refinement
'CrysAlisPro, Agilent Technologies, Version 1.171.36.32 (release 02-08-2013 CrysAlis171 .NET) (compiled Aug 2 2013,16:46:58)'
_computing_data_collection
'CrysAlisPro, Agilent Technologies, Version 1.171.36.32 (release 02-08-2013 CrysAlis171 .NET) (compiled Aug 2 2013,16:46:58)'
_computing_data_reduction
'CrysAlisPro, Agilent Technologies, Version 1.171.36.32 (release 02-08-2013 CrysAlis171 .NET) (compiled Aug 2 2013,16:46:58)'
_computing_molecular_graphics 'Olex2 (Dolomanov et al., 2009)'
_computing_publication_material 'Olex2 (Dolomanov et al., 2009)'
_computing_structure_refinement 'ShelXL (Sheldrick, 2008)'
_computing_structure_solution
;
Superflip (Palatinus & Chapuis, 2007;Palatinus & van der Lee, 2008;
Palatinus et al., 2012)
;
_diffrn_ambient_temperature 110.05(10)
_diffrn_detector_area_resol_mean 16.1450
_diffrn_measured_fraction_theta_full 0.999
_diffrn_measured_fraction_theta_max 0.901
_diffrn_measurement_device_type 'SuperNova, Single source at offset, Eos'
_diffrn_measurement_method '\w scans'
_diffrn_orient_matrix_UB_11 -0.0449394000
_diffrn_orient_matrix_UB_12 -0.0300314000
_diffrn_orient_matrix_UB_13 0.0397442000
_diffrn_orient_matrix_UB_21 0.0600524000
_diffrn_orient_matrix_UB_22 -0.0483008000
_diffrn_orient_matrix_UB_23 -0.0079444000
_diffrn_orient_matrix_UB_31 0.0568141000
_diffrn_orient_matrix_UB_32 0.0085747000
_diffrn_orient_matrix_UB_33 0.0288540000
_diffrn_radiation_monochromator mirror
_diffrn_radiation_type MoK\a
_diffrn_radiation_wavelength 0.7107
_diffrn_reflns_av_R_equivalents 0.0224
_diffrn_reflns_av_unetI/netI 0.0355
_diffrn_reflns_Laue_measured_fraction_full 0.999
_diffrn_reflns_Laue_measured_fraction_max 0.901
_diffrn_reflns_limit_h_max 11
_diffrn_reflns_limit_h_min -10
_diffrn_reflns_limit_k_max 18
_diffrn_reflns_limit_k_min -19
_diffrn_reflns_limit_l_max 21
_diffrn_reflns_limit_l_min -22
_diffrn_reflns_number 17424
_diffrn_reflns_point_group_measured_fraction_full 0.999
_diffrn_reflns_point_group_measured_fraction_max 0.901
_diffrn_reflns_theta_full 25.214
_diffrn_reflns_theta_max 32.111
_diffrn_reflns_theta_min 2.855
_diffrn_source 'SuperNova (Mo) X-ray Source'
_exptl_absorpt_coefficient_mu 3.051
_exptl_absorpt_correction_T_max 1.00000
_exptl_absorpt_correction_T_min 0.71741
_exptl_absorpt_correction_type multi-scan
_exptl_absorpt_process_details
'CrysAlisPro, Agilent Technologies, Version 1.171.36.32 (release 02-08-2013 CrysAlis171 .NET) (compiled Aug 2 2013,16:46:58) Empirical absorption correction using spherical harmonics, implemented in SCALE3 ABSPACK scaling algorithm.'
_exptl_crystal_colour orange
_exptl_crystal_colour_primary orange
_exptl_crystal_density_diffrn 1.880
_exptl_crystal_description block
_exptl_crystal_F_000 772
_exptl_crystal_recrystallization_method 'Re-crystallisation from solvent: Hexane'
_exptl_crystal_size_max 0.3786
_exptl_crystal_size_mid 0.163
_exptl_crystal_size_min 0.1198
_refine_diff_density_max 0.696
_refine_diff_density_min -0.730
_refine_diff_density_rms 0.104
_refine_ls_extinction_method none
_refine_ls_goodness_of_fit_ref 0.948
_refine_ls_hydrogen_treatment constr
_refine_ls_matrix_type full
_refine_ls_number_parameters 320
_refine_ls_number_reflns 8876
_refine_ls_number_restraints 0
_refine_ls_restrained_S_all 0.948
_refine_ls_R_factor_all 0.0310
_refine_ls_R_factor_gt 0.0248
_refine_ls_shift/su_max 0.002
_refine_ls_shift/su_mean 0.000
_refine_ls_structure_factor_coef Fsqd
_refine_ls_weighting_details 'w=1/[\s^2^(Fo^2^)+(0.0210P)^2^+1.1400P] where P=(Fo^2^+2Fc^2^)/3'
_refine_ls_weighting_scheme calc
_refine_ls_wR_factor_gt 0.0526
_refine_ls_wR_factor_ref 0.0566
_reflns_Friedel_coverage 0.000
_reflns_number_gt 7778
_reflns_number_total 8876
_reflns_threshold_expression 'I > 2\s(I)'
_cod_data_source_file c8sc00890f2.cif
_cod_data_source_block 2pI_rnp_1403
_cod_depositor_comments 'Adding full bibliography for 1549107--1549121.cif.'
_cod_database_code 1549120
_shelxl_version_number 2013-4
_chemical_oxdiff_formula 'C26 H30 F4 I2 Ni P2'
_chemical_oxdiff_usercomment 'Vargini 1 4 NiI with PEt2Ph'
_shelx_space_group_comment
;
The symmetry employed for this shelxl refinement is uniquely defined
by the following loop, which should always be used as a source of
symmetry information in preference to the above space-group names.
They are only intended as comments.
;
_reflns_odcompleteness_completeness 99.94
_reflns_odcompleteness_iscentric 1
_reflns_odcompleteness_theta 29.97
_olex2_refinement_description
;
1. Fixed Uiso
 At 1.2 times of:
  All C(H) groups, All C(H,H) groups
 At 1.5 times of:
  All C(H,H,H) groups
2.a Secondary CH2 refined with riding coordinates:
 C7(H7A,H7B), C19(H19A,H19B), C17(H17A,H17B), C9(H9A,H9B)
2.b Aromatic/amide H refined with riding coordinates:
 C11(H11), C12(H12), C13(H13), C23(H23), C14(H14), C24(H24), C15(H15),
 C26(H26), C22(H22), C25(H25)
2.c Idealised Me refined as rotating group:
 C8(H8A,H8B,H8C), C18(H18A,H18B,H18C), C20(H20A,H20B,H20C), C10(H10A,H10B,H10C)
;

loop_
_space_group_symop_operation_xyz
'x, y, z'
'-x, -y, -z'

loop_
_atom_site_label
_atom_site_type_symbol
_atom_site_fract_x
_atom_site_fract_y
_atom_site_fract_z
_atom_site_U_iso_or_equiv
_atom_site_adp_type
_atom_site_occupancy
_atom_site_site_symmetry_order
_atom_site_calc_flag
_atom_site_refinement_flags_posn
I1 I 0.32250(2) 0.94580(2) 0.21135(2) 0.01527(4) Uani 1 1 d .
I2 I 0.32873(2) 0.20908(2) 0.26513(2) 0.02098(4) Uani 1 1 d .
Ni1 Ni 0.35366(3) 0.74201(2) 0.23573(2) 0.01045(5) Uani 1 1 d .
P1 P 0.23073(7) 0.73853(4) 0.38366(4) 0.01185(9) Uani 1 1 d .
P2 P 0.49702(7) 0.73686(4) 0.09130(4) 0.01123(9) Uani 1 1 d .
F2 F 0.04766(17) 0.43110(10) 0.21431(10) 0.0204(3) Uani 1 1 d .
F1 F 0.06236(17) 0.63700(10) 0.20213(10) 0.0202(3) Uani 1 1 d .
F3 F 0.61483(18) 0.32216(10) 0.31591(9) 0.0200(3) Uani 1 1 d .
F4 F 0.62796(17) 0.52831(10) 0.30509(9) 0.0198(3) Uani 1 1 d .
C8 C 0.0904(3) 0.60896(18) 0.55253(15) 0.0207(4) Uani 1 1 d .
H8A H -0.0307 0.6513 0.5508 0.031 Uiso 1 1 calc GR
H8B H 0.1560 0.6416 0.5855 0.031 Uiso 1 1 calc GR
H8C H 0.0864 0.5344 0.5855 0.031 Uiso 1 1 calc GR
C4 C 0.3329(3) 0.37044(16) 0.26390(14) 0.0153(4) Uani 1 1 d .
C11 C -0.0419(3) 0.87654(17) 0.47716(15) 0.0175(4) Uani 1 1 d .
H11 H 0.0265 0.8567 0.5277 0.021 Uiso 1 1 calc R
C18 C 0.7938(3) 0.82178(19) 0.09405(17) 0.0211(4) Uani 1 1 d .
H18A H 0.8584 0.8810 0.0681 0.032 Uiso 1 1 calc GR
H18B H 0.8739 0.7523 0.0891 0.032 Uiso 1 1 calc GR
H18C H 0.7482 0.8230 0.1601 0.032 Uiso 1 1 calc GR
C12 C -0.2027(3) 0.94990(18) 0.48365(16) 0.0212(4) Uani 1 1 d .
H12 H -0.2436 0.9797 0.5385 0.025 Uiso 1 1 calc R
C3 C 0.1939(3) 0.45333(16) 0.23614(14) 0.0141(4) Uani 1 1 d .
C20 C 0.7613(3) 0.60480(18) -0.01595(15) 0.0193(4) Uani 1 1 d .
H20A H 0.6840 0.6224 -0.0650 0.029 Uiso 1 1 calc GR
H20B H 0.8343 0.5321 -0.0156 0.029 Uiso 1 1 calc GR
H20C H 0.8384 0.6580 -0.0284 0.029 Uiso 1 1 calc GR
C7 C 0.1828(3) 0.60835(17) 0.45288(15) 0.0191(4) Uani 1 1 d .
H7A H 0.1080 0.5823 0.4189 0.023 Uiso 1 1 calc R
H7B H 0.2961 0.5551 0.4558 0.023 Uiso 1 1 calc R
C2 C 0.2039(3) 0.56043(16) 0.22928(14) 0.0131(4) Uani 1 1 d .
C19 C 0.6483(3) 0.60778(16) 0.07898(14) 0.0145(4) Uani 1 1 d .
H19A H 0.7286 0.5894 0.1276 0.017 Uiso 1 1 calc R
H19B H 0.5771 0.5505 0.0920 0.017 Uiso 1 1 calc R
C13 C -0.3031(3) 0.97947(19) 0.41021(18) 0.0230(5) Uani 1 1 d .
H13 H -0.4113 1.0310 0.4140 0.028 Uiso 1 1 calc R
C23 C 0.1990(3) 0.69567(19) -0.09663(17) 0.0218(5) Uani 1 1 d .
H23 H 0.1777 0.6373 -0.1193 0.026 Uiso 1 1 calc R
C14 C -0.2456(3) 0.9338(2) 0.33113(17) 0.0239(5) Uani 1 1 d .
H14 H -0.3157 0.9528 0.2813 0.029 Uiso 1 1 calc R
C16 C 0.0195(3) 0.83207(16) 0.39738(15) 0.0147(4) Uani 1 1 d .
C1 C 0.3481(3) 0.59269(15) 0.25015(14) 0.0121(3) Uani 1 1 d .
C24 C 0.1187(3) 0.8005(2) -0.13144(17) 0.0235(5) Uani 1 1 d .
H24 H 0.0433 0.8145 -0.1785 0.028 Uiso 1 1 calc R
C15 C -0.0855(3) 0.86031(19) 0.32475(16) 0.0197(4) Uani 1 1 d .
H15 H -0.0470 0.8290 0.2706 0.024 Uiso 1 1 calc R
C17 C 0.6386(3) 0.83600(16) 0.03898(14) 0.0151(4) Uani 1 1 d .
H17A H 0.6857 0.8280 -0.0264 0.018 Uiso 1 1 calc R
H17B H 0.5665 0.9101 0.0371 0.018 Uiso 1 1 calc R
C26 C 0.2612(3) 0.86554(17) -0.02971(16) 0.0181(4) Uani 1 1 d .
H26 H 0.2806 0.9243 -0.0067 0.022 Uiso 1 1 calc R
C5 C 0.4771(3) 0.39925(16) 0.28733(14) 0.0144(4) Uani 1 1 d .
C21 C 0.3461(3) 0.75975(16) 0.00480(14) 0.0135(4) Uani 1 1 d .
C22 C 0.3115(3) 0.67482(18) -0.02830(16) 0.0182(4) Uani 1 1 d .
H22 H 0.3649 0.6022 -0.0041 0.022 Uiso 1 1 calc R
C9 C 0.3755(3) 0.77554(17) 0.45090(15) 0.0156(4) Uani 1 1 d .
H9A H 0.3927 0.8504 0.4232 0.019 Uiso 1 1 calc R
H9B H 0.3164 0.7746 0.5161 0.019 Uiso 1 1 calc R
C10 C 0.5569(3) 0.6995(2) 0.45268(19) 0.0269(5) Uani 1 1 d .
H10A H 0.6149 0.6985 0.3883 0.040 Uiso 1 1 calc GR
H10B H 0.5414 0.6261 0.4842 0.040 Uiso 1 1 calc GR
H10C H 0.6304 0.7251 0.4867 0.040 Uiso 1 1 calc GR
C6 C 0.4812(3) 0.50718(16) 0.28097(14) 0.0131(4) Uani 1 1 d .
C25 C 0.1487(3) 0.88545(19) -0.09740(17) 0.0235(5) Uani 1 1 d .
H25 H 0.0919 0.9577 -0.1205 0.028 Uiso 1 1 calc R

loop_
_atom_site_aniso_label
_atom_site_aniso_U_11
_atom_site_aniso_U_22
_atom_site_aniso_U_33
_atom_site_aniso_U_23
_atom_site_aniso_U_13
_atom_site_aniso_U_12
I1 0.02012(7) 0.00852(6) 0.01679(6) -0.00257(5) -0.00224(5) -0.00213(5)
I2 0.03333(9) 0.01050(6) 0.01999(7) -0.00219(5) -0.00549(6) -0.00538(5)
Ni1 0.01288(12) 0.00804(10) 0.01004(11) -0.00195(9) -0.00147(9) -0.00117(9)
P1 0.0137(2) 0.0109(2) 0.0107(2) -0.00289(18) -0.00114(19) -0.00165(18)
P2 0.0134(2) 0.0096(2) 0.0103(2) -0.00160(17) -0.00184(19) -0.00172(18)
F2 0.0190(6) 0.0207(6) 0.0252(7) -0.0070(5) -0.0042(5) -0.0078(5)
F1 0.0165(6) 0.0149(6) 0.0286(7) -0.0049(5) -0.0076(6) 0.0021(5)
F3 0.0252(7) 0.0121(6) 0.0213(6) -0.0033(5) -0.0099(6) 0.0046(5)
F4 0.0201(6) 0.0163(6) 0.0258(7) -0.0044(5) -0.0112(6) -0.0026(5)
C8 0.0253(11) 0.0215(10) 0.0144(10) -0.0008(8) 0.0015(9) -0.0084(9)
C4 0.0230(10) 0.0114(8) 0.0120(9) -0.0039(7) -0.0007(8) -0.0040(8)
C11 0.0171(10) 0.0182(10) 0.0174(10) -0.0056(8) -0.0028(8) -0.0014(8)
C18 0.0176(10) 0.0235(11) 0.0248(11) -0.0050(9) -0.0063(9) -0.0064(9)
C12 0.0215(11) 0.0196(10) 0.0206(11) -0.0064(9) 0.0019(9) -0.0015(9)
C3 0.0160(9) 0.0155(9) 0.0124(9) -0.0043(7) -0.0004(8) -0.0055(7)
C20 0.0191(10) 0.0189(10) 0.0181(10) -0.0064(8) 0.0033(8) -0.0016(8)
C7 0.0251(11) 0.0161(10) 0.0155(10) -0.0033(8) 0.0030(9) -0.0066(8)
C2 0.0149(9) 0.0109(8) 0.0123(9) -0.0019(7) -0.0020(7) -0.0002(7)
C19 0.0160(9) 0.0129(9) 0.0132(9) -0.0026(7) -0.0009(8) -0.0006(7)
C13 0.0136(10) 0.0205(10) 0.0299(12) -0.0024(9) 0.0011(9) 0.0012(8)
C23 0.0198(10) 0.0270(11) 0.0236(11) -0.0105(9) -0.0042(9) -0.0083(9)
C14 0.0151(10) 0.0302(12) 0.0250(12) -0.0039(10) -0.0059(9) -0.0010(9)
C16 0.0132(9) 0.0156(9) 0.0154(9) -0.0045(7) -0.0008(8) -0.0024(7)
C1 0.0164(9) 0.0087(8) 0.0112(8) -0.0030(7) -0.0007(7) -0.0024(7)
C24 0.0201(11) 0.0326(12) 0.0197(11) -0.0031(9) -0.0079(9) -0.0069(10)
C15 0.0163(10) 0.0272(11) 0.0170(10) -0.0069(9) -0.0019(8) -0.0045(9)
C17 0.0160(9) 0.0145(9) 0.0144(9) -0.0021(7) -0.0013(8) -0.0039(7)
C26 0.0216(10) 0.0141(9) 0.0197(10) -0.0014(8) -0.0086(9) -0.0034(8)
C5 0.0201(10) 0.0112(8) 0.0106(8) -0.0021(7) -0.0014(8) -0.0006(7)
C21 0.0145(9) 0.0150(9) 0.0115(8) -0.0027(7) -0.0021(7) -0.0032(7)
C22 0.0185(10) 0.0179(10) 0.0198(10) -0.0060(8) -0.0031(8) -0.0044(8)
C9 0.0158(9) 0.0175(9) 0.0143(9) -0.0048(8) -0.0040(8) -0.0019(8)
C10 0.0209(11) 0.0282(12) 0.0312(13) -0.0087(10) -0.0113(10) 0.0049(10)
C6 0.0170(9) 0.0112(8) 0.0115(8) -0.0018(7) -0.0040(7) -0.0028(7)
C25 0.0234(11) 0.0215(11) 0.0254(12) 0.0006(9) -0.0125(10) -0.0020(9)

loop_
_atom_type_symbol
_atom_type_description
_atom_type_scat_dispersion_real
_atom_type_scat_dispersion_imag
_atom_type_scat_source
C C 0.0033 0.0016 'International Tables Vol C Tables 4.2.6.8 and 6.1.1.4'
H H 0.0000 0.0000 'International Tables Vol C Tables 4.2.6.8 and 6.1.1.4'
F F 0.0171 0.0103 'International Tables Vol C Tables 4.2.6.8 and 6.1.1.4'
I I -0.4742 1.8119 'International Tables Vol C Tables 4.2.6.8 and 6.1.1.4'
Ni Ni 0.3393 1.1124 'International Tables Vol C Tables 4.2.6.8 and 6.1.1.4'
P P 0.1023 0.0942 'International Tables Vol C Tables 4.2.6.8 and 6.1.1.4'

loop_
_exptl_crystal_face_index_h
_exptl_crystal_face_index_k
_exptl_crystal_face_index_l
_exptl_crystal_face_perp_dist
_exptl_oxdiff_crystal_face_indexfrac_h
_exptl_oxdiff_crystal_face_indexfrac_k
_exptl_oxdiff_crystal_face_indexfrac_l
_exptl_oxdiff_crystal_face_x
_exptl_oxdiff_crystal_face_y
_exptl_oxdiff_crystal_face_z
2 4 21 0.0384 1.9845 3.9959 20.9473 0.6234 -0.2402 0.7514
0 18 5 0.0763 0.0016 17.9753 4.9892 -0.3416 -0.9078 0.2982
-9 -4 -15 0.1141 -8.9790 -3.9967 -14.9710 -0.0715 -0.2272 -0.9764
6 -12 6 0.0448 5.9847 -11.9820 5.9893 0.3289 0.8906 0.4101
0 18 6 0.0746 0.0009 17.9753 5.9866 -0.3019 -0.9157 0.3269
6 -11 7 0.0440 5.9843 -10.9833 6.9868 0.3386 0.8344 0.4474
-2 -18 -8 0.0565 -1.9969 -17.9757 -7.9835 0.3123 0.8117 -0.4979
1 -1 -20 0.0748 1.0116 -0.9996 -19.9462 -0.8082 0.2675 -0.5266
11 8 2 0.2006 10.9861 7.9908 2.0081 -0.6539 0.2578 0.7506
-5 -2 16 0.1236 -5.0044 -1.9971 15.9519 0.9189 -0.3308 0.1588
-4 -5 -20 0.0807 -3.9827 -4.9948 -19.9523 -0.4640 0.1606 -0.8448
7 -10 7 0.0447 6.9832 -9.9846 6.9880 0.2638 0.8461 0.5128

loop_
_geom_angle_atom_site_label_1
_geom_angle_atom_site_label_2
_geom_angle_atom_site_label_3
_geom_angle
P1 Ni1 I1 89.588(16)
P1 Ni1 P2 175.36(2)
P2 Ni1 I1 92.641(16)
C1 Ni1 I1 172.91(6)
C1 Ni1 P1 90.04(6)
C1 Ni1 P2 88.25(6)
C7 P1 Ni1 117.28(7)
C7 P1 C9 104.07(10)
C16 P1 Ni1 114.12(7)
C16 P1 C7 103.58(10)
C16 P1 C9 105.85(9)
C9 P1 Ni1 110.83(7)
C19 P2 Ni1 114.62(7)
C17 P2 Ni1 118.07(7)
C17 P2 C19 102.38(10)
C21 P2 Ni1 112.39(7)
C21 P2 C19 105.24(9)
C21 P2 C17 102.57(9)
H8A C8 H8B 109.5
H8A C8 H8C 109.5
H8B C8 H8C 109.5
C7 C8 H8A 109.5
C7 C8 H8B 109.5
C7 C8 H8C 109.5
C3 C4 I2 121.12(15)
C5 C4 I2 121.45(15)
C5 C4 C3 117.39(18)
C12 C11 H11 119.7
C12 C11 C16 120.6(2)
C16 C11 H11 119.7
H18A C18 H18B 109.5
H18A C18 H18C 109.5
H18B C18 H18C 109.5
C17 C18 H18A 109.5
C17 C18 H18B 109.5
C17 C18 H18C 109.5
C11 C12 H12 120.0
C11 C12 C13 120.1(2)
C13 C12 H12 120.0
F2 C3 C4 120.60(18)
F2 C3 C2 118.89(18)
C4 C3 C2 120.50(18)
H20A C20 H20B 109.5
H20A C20 H20C 109.5
H20B C20 H20C 109.5
C19 C20 H20A 109.5
C19 C20 H20B 109.5
C19 C20 H20C 109.5
P1 C7 H7A 108.2
P1 C7 H7B 108.2
C8 C7 P1 116.44(15)
C8 C7 H7A 108.2
C8 C7 H7B 108.2
H7A C7 H7B 107.3
F1 C2 C3 117.11(17)
F1 C2 C1 119.11(17)
C3 C2 C1 123.78(18)
P2 C19 H19A 108.3
P2 C19 H19B 108.3
C20 C19 P2 116.08(15)
C20 C19 H19A 108.3
C20 C19 H19B 108.3
H19A C19 H19B 107.4
C12 C13 H13 120.1
C14 C13 C12 119.9(2)
C14 C13 H13 120.1
C24 C23 H23 119.8
C24 C23 C22 120.4(2)
C22 C23 H23 119.8
C13 C14 H14 120.0
C13 C14 C15 120.0(2)
C15 C14 H14 120.0
C11 C16 P1 122.65(16)
C15 C16 P1 118.64(16)
C15 C16 C11 118.71(19)
C2 C1 Ni1 121.06(15)
C2 C1 C6 113.87(17)
C6 C1 Ni1 125.07(15)
C23 C24 H24 120.2
C23 C24 C25 119.6(2)
C25 C24 H24 120.2
C14 C15 C16 120.6(2)
C14 C15 H15 119.7
C16 C15 H15 119.7
P2 C17 H17A 109.2
P2 C17 H17B 109.2
C18 C17 P2 112.00(15)
C18 C17 H17A 109.2
C18 C17 H17B 109.2
H17A C17 H17B 107.9
C21 C26 H26 119.8
C25 C26 H26 119.8
C25 C26 C21 120.47(19)
F3 C5 C4 120.01(17)
F3 C5 C6 119.53(18)
C4 C5 C6 120.45(19)
C26 C21 P2 119.34(14)
C22 C21 P2 122.13(16)
C22 C21 C26 118.53(18)
C23 C22 H22 119.7
C21 C22 C23 120.5(2)
C21 C22 H22 119.7
P1 C9 H9A 109.0
P1 C9 H9B 109.0
H9A C9 H9B 107.8
C10 C9 P1 113.00(14)
C10 C9 H9A 109.0
C10 C9 H9B 109.0
C9 C10 H10A 109.5
C9 C10 H10B 109.5
C9 C10 H10C 109.5
H10A C10 H10B 109.5
H10A C10 H10C 109.5
H10B C10 H10C 109.5
F4 C6 C1 119.42(17)
F4 C6 C5 116.63(17)
C5 C6 C1 123.94(18)
C24 C25 H25 119.8
C26 C25 C24 120.4(2)
C26 C25 H25 119.8

loop_
_geom_bond_atom_site_label_1
_geom_bond_atom_site_label_2
_geom_bond_distance
I1 Ni1 2.5348(3)
I2 C4 2.0885(19)
Ni1 P1 2.2200(6)
Ni1 P2 2.2340(6)
Ni1 C1 1.9018(19)
P1 C7 1.838(2)
P1 C16 1.818(2)
P1 C9 1.8342(19)
P2 C19 1.836(2)
P2 C17 1.831(2)
P2 C21 1.8215(19)
F2 C3 1.348(2)
F1 C2 1.356(2)
F3 C5 1.344(2)
F4 C6 1.360(2)
C8 H8A 0.9800
C8 H8B 0.9800
C8 H8C 0.9800
C8 C7 1.521(3)
C4 C3 1.385(3)
C4 C5 1.386(3)
C11 H11 0.9500
C11 C12 1.393(3)
C11 C16 1.390(3)
C18 H18A 0.9800
C18 H18B 0.9800
C18 H18C 0.9800
C18 C17 1.533(3)
C12 H12 0.9500
C12 C13 1.384(3)
C3 C2 1.383(3)
C20 H20A 0.9800
C20 H20B 0.9800
C20 H20C 0.9800
C20 C19 1.522(3)
C7 H7A 0.9900
C7 H7B 0.9900
C2 C1 1.392(3)
C19 H19A 0.9900
C19 H19B 0.9900
C13 H13 0.9500
C13 C14 1.387(3)
C23 H23 0.9500
C23 C24 1.378(3)
C23 C22 1.396(3)
C14 H14 0.9500
C14 C15 1.389(3)
C16 C15 1.399(3)
C1 C6 1.387(3)
C24 H24 0.9500
C24 C25 1.388(3)
C15 H15 0.9500
C17 H17A 0.9900
C17 H17B 0.9900
C26 H26 0.9500
C26 C21 1.398(3)
C26 C25 1.390(3)
C5 C6 1.383(3)
C21 C22 1.395(3)
C22 H22 0.9500
C9 H9A 0.9900
C9 H9B 0.9900
C9 C10 1.529(3)
C10 H10A 0.9800
C10 H10B 0.9800
C10 H10C 0.9800
C25 H25 0.9500

loop_
_geom_torsion_atom_site_label_1
_geom_torsion_atom_site_label_2
_geom_torsion_atom_site_label_3
_geom_torsion_atom_site_label_4
_geom_torsion
I2 C4 C3 F2 3.8(3)
I2 C4 C3 C2 -175.39(15)
I2 C4 C5 F3 -3.2(3)
I2 C4 C5 C6 176.36(15)
Ni1 P1 C7 C8 -177.11(14)
Ni1 P1 C16 C11 -152.14(16)
Ni1 P1 C16 C15 27.92(19)
Ni1 P1 C9 C10 -59.71(18)
Ni1 P2 C19 C20 -174.37(13)
Ni1 P2 C17 C18 63.32(17)
Ni1 P2 C21 C26 79.07(18)
Ni1 P2 C21 C22 -100.74(18)
Ni1 C1 C6 F4 1.3(3)
Ni1 C1 C6 C5 -177.32(16)
P1 C16 C15 C14 -178.22(18)
P2 C21 C22 C23 -178.13(18)
F2 C3 C2 F1 1.1(3)
F2 C3 C2 C1 179.89(19)
F1 C2 C1 Ni1 -2.9(3)
F1 C2 C1 C6 177.34(17)
F3 C5 C6 F4 -0.3(3)
F3 C5 C6 C1 178.39(18)
C4 C3 C2 F1 -179.68(18)
C4 C3 C2 C1 -0.9(3)
C4 C5 C6 F4 -179.85(18)
C4 C5 C6 C1 -1.2(3)
C11 C12 C13 C14 1.7(4)
C11 C16 C15 C14 1.8(3)
C12 C11 C16 P1 178.46(17)
C12 C11 C16 C15 -1.6(3)
C12 C13 C14 C15 -1.4(4)
C3 C4 C5 F3 179.16(18)
C3 C4 C5 C6 -1.2(3)
C3 C2 C1 Ni1 178.37(16)
C3 C2 C1 C6 -1.4(3)
C7 P1 C16 C11 79.2(2)
C7 P1 C16 C15 -100.74(18)
C7 P1 C9 C10 67.23(19)
C2 C1 C6 F4 -178.91(18)
C2 C1 C6 C5 2.5(3)
C19 P2 C17 C18 -63.58(17)
C19 P2 C21 C26 -155.53(18)
C19 P2 C21 C22 24.7(2)
C13 C14 C15 C16 -0.3(4)
C23 C24 C25 C26 1.1(4)
C16 P1 C7 C8 -50.42(19)
C16 P1 C9 C10 176.06(17)
C16 C11 C12 C13 -0.1(3)
C24 C23 C22 C21 -0.9(4)
C17 P2 C19 C20 -45.28(17)
C17 P2 C21 C26 -48.76(19)
C17 P2 C21 C22 131.43(19)
C26 C21 C22 C23 2.1(3)
C5 C4 C3 F2 -178.55(18)
C5 C4 C3 C2 2.2(3)
C21 P2 C19 C20 61.63(17)
C21 P2 C17 C18 -172.53(15)
C21 C26 C25 C24 0.2(4)
C22 C23 C24 C25 -0.7(4)
C9 P1 C7 C8 60.09(19)
C9 P1 C16 C11 -30.0(2)
C9 P1 C16 C15 150.07(17)
C25 C26 C21 P2 178.47(19)
C25 C26 C21 C22 -1.7(3)
